data_7222168
loop_
_publ_author_name
'Yajima, Tomoko'
'Tabuchi, Erika'
'Nogami, Emiko'
'Yamagishi, Akihiko'
'Sato, Hisako'

_publ_section_title
;
 Perfluorinated Gelators for Solidifying Fluorous Solvents&#xFF1A;Effects
 of Chain Length and Molecular Chirality
;
_journal_name_full 'RSC Adv.'
_journal_paper_doi 10.1039/C5RA12656H
_journal_year 2015
_chemical_formula_moiety 'C14 H12 F14 N2 O2'
_chemical_formula_sum 'C14 H12 F14 N2 O2'
_chemical_formula_weight 506.24
_chemical_name_systematic 'racemic CF4'
_space_group_crystal_system orthorhombic
_space_group_IT_number 56
_space_group_name_Hall '-P 2ab 2ac'
_space_group_name_H-M_alt 'P c c n'
_symmetry_Int_Tables_number 56
_symmetry_space_group_name_Hall '-P 2ab 2ac'
_symmetry_space_group_name_H-M 'P c c n'
_atom_sites_solution_primary iterative
_audit_creation_date 2014-10-11
_audit_creation_method
;
Olex2 1.2
(compiled 2014.09.19 svn.r3010 for OlexSys, GUI svn.r4874)
;
_audit_update_record
;
2014-12-22 deposited with the CCDC.
2015-09-16 downloaded from the CCDC.
;
_cell_angle_alpha 90
_cell_angle_beta 90
_cell_angle_gamma 90
_cell_formula_units_Z 8
_cell_length_a 18.5495(14)
_cell_length_b 21.0121(16)
_cell_length_c 9.5700(7)
_cell_measurement_reflns_used 6477
_cell_measurement_temperature 93.15
_cell_measurement_theta_max 28.9221
_cell_measurement_theta_min 2.5836
_cell_volume 3730.0(5)
_computing_cell_refinement 'SAINT V8.34A (Bruker AXS Inc.)'
_computing_data_collection 'Bruker SMART APEX II'
_computing_data_reduction 'SAINT V8.34A (Bruker AXS Inc.)'
_computing_molecular_graphics 'Olex2 (Dolomanov et al., 2009)'
_computing_publication_material 'Olex2 (Dolomanov et al., 2009)'
_computing_structure_refinement 'olex2.refine (Bourhis et al., 2013)'
_computing_structure_solution 'olex2.solve (Bourhis et al., 2013)'
_diffrn_ambient_temperature 93.15
_diffrn_measured_fraction_theta_full 1.0000
_diffrn_measured_fraction_theta_max 0.9518
_diffrn_measurement_device_type 'Bruker APEXII CCD area detector'
_diffrn_measurement_method 'omega scans'
_diffrn_radiation_type 'Mo K\a'
_diffrn_radiation_wavelength 0.71073
_diffrn_reflns_av_R_equivalents 0.0331
_diffrn_reflns_av_unetI/netI 0.0279
_diffrn_reflns_limit_h_max 26
_diffrn_reflns_limit_h_min -26
_diffrn_reflns_limit_k_max 30
_diffrn_reflns_limit_k_min -20
_diffrn_reflns_limit_l_max 13
_diffrn_reflns_limit_l_min -12
_diffrn_reflns_number 27365
_diffrn_reflns_theta_full 26.0000
_diffrn_reflns_theta_max 31.14
_diffrn_reflns_theta_min 1.46
_exptl_absorpt_coefficient_mu 0.213
_exptl_absorpt_correction_T_max 0.99
_exptl_absorpt_correction_T_min 0.93
_exptl_absorpt_correction_type multi-scan
_exptl_absorpt_process_details 'SADABS V2012/1 (Bruker AXS Inc.)'
_exptl_crystal_colour 'clear pale white'
_exptl_crystal_colour_lustre clear
_exptl_crystal_colour_modifier pale
_exptl_crystal_colour_primary white
_exptl_crystal_density_diffrn 1.8028
_exptl_crystal_description needle
_exptl_crystal_F_000 2018.4192
_exptl_crystal_recrystallization_method 'Re-crystallisation from solvent: MeOH'
_exptl_crystal_size_max 0.100
_exptl_crystal_size_mid 0.050
_exptl_crystal_size_min 0.030
_refine_diff_density_max 0.6886
_refine_diff_density_min -0.6562
_refine_diff_density_rms 0.0887
_refine_ls_d_res_high 0.6873
_refine_ls_d_res_low 13.9060
_refine_ls_goodness_of_fit_ref 1.0572
_refine_ls_hydrogen_treatment mixed
_refine_ls_matrix_type full
_refine_ls_number_constraints 20
_refine_ls_number_parameters 288
_refine_ls_number_reflns 5725
_refine_ls_number_restraints 0
_refine_ls_restrained_S_all 1.0572
_refine_ls_R_factor_all 0.0623
_refine_ls_R_factor_gt 0.0418
_refine_ls_shift/su_max 0.0000
_refine_ls_shift/su_mean 0.0000
_refine_ls_structure_factor_coef Fsqd
_refine_ls_weighting_details 'w=1/[\s^2^(Fo^2^)+(0.1P)^2^] where P=(Fo^2^+2Fc^2^)/3'
_refine_ls_weighting_scheme calc
_refine_ls_wR_factor_gt 0.1362
_refine_ls_wR_factor_ref 0.1531
_reflns_Friedel_coverage 0.0
_reflns_limit_h_max 26
_reflns_limit_h_min 0
_reflns_limit_k_max 30
_reflns_limit_k_min 0
_reflns_limit_l_max 13
_reflns_limit_l_min 0
_reflns_number_gt 4282
_reflns_number_total 5725
_reflns_threshold_expression I>=2u(I)
_cod_data_source_file c5ra12656h2.cif
_cod_data_source_block CF4racemi2_1
_cod_database_code 7222168
_olex2_refinement_description
;
1. Fixed Uiso
 At 1.2 times of:
  All C(H) groups, All C(H,H) groups, All N(H) groups
2.a Ternary CH refined with riding coordinates:
 C20(H20), C23(H23)
2.b Secondary CH2 refined with riding coordinates:
 C25(H25a,H25b), C26(H26a,H26b), C28(H28a,H28b), C31(H31a,H31b)
2.c Aromatic/amide H refined with riding coordinates:
 N2(H2), N1(H1)
;
_olex2_submission_special_instructions 'No special instructions were received'

loop_
_space_group_symop_id
_space_group_symop_operation_xyz
1 x,y,z
2 x+1/2,-y,-z+1/2
3 -x,y+1/2,-z+1/2
4 -x+1/2,-y+1/2,z
5 -x,-y,-z
6 -x-1/2,y,z-1/2
7 x,-y-1/2,z-1/2
8 x-1/2,y-1/2,-z

loop_
_atom_site_label
_atom_site_type_symbol
_atom_site_fract_x
_atom_site_fract_y
_atom_site_fract_z
_atom_site_U_iso_or_equiv
_atom_site_adp_type
_atom_site_occupancy
_atom_site_refinement_flags_posn
F10 F 0.43919(5) 0.35811(4) 0.29701(9) 0.0202(2) Uani 1.000000 .
F9 F 0.40715(6) 0.39731(4) 0.09529(10) 0.0250(2) Uani 1.000000 .
F12 F 0.31908(5) 0.29224(5) 0.31978(12) 0.0299(2) Uani 1.000000 .
F8 F 0.70446(5) 0.30876(5) 0.06736(11) 0.0274(2) Uani 1.000000 .
F7 F 0.72700(5) 0.34021(5) 0.27963(12) 0.0319(3) Uani 1.000000 .
F11 F 0.28665(5) 0.31355(6) 0.10626(12) 0.0343(3) Uani 1.000000 .
F14 F 0.31822(6) 0.42411(6) 0.37120(13) 0.0365(3) Uani 1.000000 .
O2 O 0.43850(6) 0.28884(5) -0.02584(11) 0.0214(2) Uani 1.000000 .
F5 F 0.57285(6) 0.37086(5) 0.08085(14) 0.0381(3) Uani 1.000000 .
O1 O 0.60920(7) 0.27758(6) 0.37440(11) 0.0243(3) Uani 1.000000 .
N2 N 0.45585(7) 0.24105(6) 0.18603(12) 0.0158(2) Uani 1.000000 .
F15 F 0.21808(6) 0.37975(6) 0.31834(14) 0.0413(3) Uani 1.000000 .
F13 F 0.27225(8) 0.43661(6) 0.16605(13) 0.0469(3) Uani 1.000000 .
F4 F 0.60367(8) 0.40940(5) 0.28227(13) 0.0447(3) Uani 1.000000 .
N1 N 0.60966(7) 0.22626(6) 0.16475(13) 0.0161(2) Uani 1.000000 .
F1 F 0.68683(9) 0.42657(6) -0.03977(13) 0.0521(4) Uani 1.000000 .
F3 F 0.62605(8) 0.49214(5) 0.08032(15) 0.0472(3) Uani 1.000000 .
F2 F 0.72669(8) 0.45851(6) 0.15727(18) 0.0642(5) Uani 1.000000 .
C19 C 0.43482(7) 0.28758(7) 0.10122(15) 0.0141(3) Uani 1.000000 .
C20 C 0.48832(8) 0.18195(7) 0.13536(14) 0.0146(3) Uani 1.000000 .
C21 C 0.32217(8) 0.33592(7) 0.21766(16) 0.0186(3) Uani 1.000000 .
C22 C 0.62701(8) 0.27268(7) 0.25204(15) 0.0155(3) Uani 1.000000 .
C23 C 0.56240(8) 0.17319(7) 0.20412(15) 0.0150(3) Uani 1.000000 .
C24 C 0.40213(8) 0.34605(7) 0.17781(14) 0.0155(3) Uani 1.000000 .
C25 C 0.43892(8) 0.12551(7) 0.16520(16) 0.0193(3) Uani 1.000000 .
C26 C 0.54646(10) 0.05420(7) 0.19290(18) 0.0238(3) Uani 1.000000 .
C27 C 0.67391(8) 0.32633(7) 0.18914(15) 0.0171(3) Uani 1.000000 .
C28 C 0.59653(9) 0.11000(7) 0.16065(17) 0.0200(3) Uani 1.000000 .
C29 C 0.62951(9) 0.38705(7) 0.16171(16) 0.0206(3) Uani 1.000000 .
C30 C 0.28210(9) 0.39597(8) 0.26945(18) 0.0249(3) Uani 1.000000 .
C31 C 0.47404(9) 0.06306(7) 0.12045(18) 0.0227(3) Uani 1.000000 .
C32 C 0.66916(10) 0.44225(8) 0.08776(18) 0.0255(3) Uani 1.000000 .
H2 H 0.45012(7) 0.24590(6) 0.27456(12) 0.0189(3) Uiso 1.000000 R
H1 H 0.62683(7) 0.22725(6) 0.08131(13) 0.0193(3) Uiso 1.000000 R
H20 H 0.49507(8) 0.18535(7) 0.03407(14) 0.0175(3) Uiso 1.000000 R
H23 H 0.55626(8) 0.17336(7) 0.30583(15) 0.0180(3) Uiso 1.000000 R
H25a H 0.42822(8) 0.12394(7) 0.26435(16) 0.0232(4) Uiso 1.000000 R
H25b H 0.39385(8) 0.13104(7) 0.11528(16) 0.0232(4) Uiso 1.000000 R
H26a H 0.56852(10) 0.01488(7) 0.16138(18) 0.0286(4) Uiso 1.000000 R
H26b H 0.53916(10) 0.05119(7) 0.29305(18) 0.0286(4) Uiso 1.000000 R
H28a H 0.60686(9) 0.11086(7) 0.06130(17) 0.0241(4) Uiso 1.000000 R
H28b H 0.64173(9) 0.10431(7) 0.21006(17) 0.0241(4) Uiso 1.000000 R
H31a H 0.44248(9) 0.02783(7) 0.14385(18) 0.0272(4) Uiso 1.000000 R
H31b H 0.48101(9) 0.06312(7) 0.01999(18) 0.0272(4) Uiso 1.000000 R

loop_
_atom_site_aniso_label
_atom_site_aniso_U_11
_atom_site_aniso_U_22
_atom_site_aniso_U_33
_atom_site_aniso_U_12
_atom_site_aniso_U_13
_atom_site_aniso_U_23
F10 0.0208(4) 0.0215(4) 0.0181(4) 0.0022(3) -0.0042(3) -0.0081(3)
F9 0.0370(5) 0.0133(4) 0.0246(5) 0.0028(4) 0.0059(4) 0.0052(4)
F12 0.0281(5) 0.0245(5) 0.0372(6) 0.0012(4) 0.0114(4) 0.0094(4)
F8 0.0312(5) 0.0228(5) 0.0282(5) -0.0039(4) 0.0180(4) -0.0029(4)
F7 0.0270(5) 0.0312(6) 0.0374(6) -0.0106(4) -0.0141(4) 0.0059(4)
F11 0.0235(5) 0.0429(6) 0.0366(6) -0.0000(4) -0.0086(4) -0.0175(5)
F14 0.0312(6) 0.0381(6) 0.0402(7) 0.0092(5) -0.0026(5) -0.0212(5)
O2 0.0323(6) 0.0217(5) 0.0102(5) 0.0045(4) 0.0012(4) 0.0011(4)
F5 0.0249(5) 0.0325(6) 0.0570(8) -0.0045(4) -0.0139(5) 0.0165(5)
O1 0.0372(6) 0.0242(6) 0.0114(5) -0.0062(5) 0.0031(4) -0.0037(4)
N2 0.0241(6) 0.0140(5) 0.0092(5) 0.0026(4) 0.0027(4) -0.0001(4)
F15 0.0191(5) 0.0532(8) 0.0516(7) 0.0092(5) 0.0065(5) -0.0090(6)
F13 0.0595(8) 0.0422(7) 0.0390(7) 0.0331(6) 0.0070(6) 0.0106(5)
F4 0.0760(9) 0.0284(6) 0.0297(6) 0.0192(6) 0.0266(6) 0.0042(5)
N1 0.0228(6) 0.0161(6) 0.0092(5) -0.0023(4) 0.0032(4) -0.0012(4)
F1 0.0920(11) 0.0310(6) 0.0333(7) -0.0080(6) 0.0291(7) 0.0050(5)
F3 0.0660(9) 0.0227(6) 0.0528(8) 0.0116(5) 0.0144(6) 0.0154(5)
F2 0.0671(9) 0.0351(7) 0.0904(12) -0.0333(7) -0.0418(8) 0.0229(7)
C19 0.0161(6) 0.0133(6) 0.0131(6) -0.0002(5) 0.0003(5) -0.0003(5)
C20 0.0215(7) 0.0119(6) 0.0102(6) 0.0015(5) 0.0004(5) -0.0017(5)
C21 0.0182(7) 0.0179(7) 0.0196(7) 0.0008(5) -0.0013(5) -0.0023(5)
C22 0.0185(6) 0.0151(6) 0.0130(6) -0.0002(5) 0.0003(5) 0.0005(5)
C23 0.0206(7) 0.0129(6) 0.0115(6) -0.0009(5) 0.0011(5) 0.0006(5)
C24 0.0206(7) 0.0138(6) 0.0121(6) 0.0009(5) -0.0012(5) 0.0005(5)
C25 0.0223(7) 0.0170(7) 0.0186(7) -0.0023(5) 0.0004(5) -0.0020(5)
C26 0.0355(9) 0.0125(7) 0.0234(8) 0.0019(6) -0.0028(7) 0.0018(6)
C27 0.0174(7) 0.0178(7) 0.0159(7) -0.0014(5) -0.0002(5) -0.0022(5)
C28 0.0239(7) 0.0162(7) 0.0200(7) 0.0046(6) -0.0014(6) -0.0001(5)
C29 0.0259(8) 0.0186(7) 0.0174(7) 0.0006(6) 0.0042(6) 0.0012(5)
C30 0.0213(7) 0.0284(8) 0.0250(8) 0.0082(6) -0.0007(6) -0.0031(7)
C31 0.0319(8) 0.0130(7) 0.0232(8) -0.0036(6) -0.0010(6) -0.0026(6)
C32 0.0347(9) 0.0177(7) 0.0242(8) -0.0050(6) 0.0008(7) 0.0005(6)

loop_
_atom_type_symbol
_atom_type_scat_dispersion_real
_atom_type_scat_dispersion_imag
_atom_type_scat_Cromer_Mann_a1
_atom_type_scat_Cromer_Mann_a2
_atom_type_scat_Cromer_Mann_a3
_atom_type_scat_Cromer_Mann_a4
_atom_type_scat_Cromer_Mann_b1
_atom_type_scat_Cromer_Mann_b2
_atom_type_scat_Cromer_Mann_b3
_atom_type_scat_Cromer_Mann_b4
_atom_type_scat_Cromer_Mann_c
_atom_type_scat_source
_atom_type_scat_dispersion_source
H 0.00000 0.00000 0.49300 0.32291 0.14019 0.04081 10.51090 26.12570 3.14236 57.79970 0.0030380000826 'International Tables Volume C Table 6.1.1.4 (pp. 500-502)' 'Henke, Gullikson and Davis, At. Data and Nucl. Data Tables, 1993, 54, 2'
C 0.00347 0.00161 2.31000 1.02000 1.58860 0.86500 20.84390 10.20750 0.56870 51.65120 0.215599998832 'International Tables Volume C Table 6.1.1.4 (pp. 500-502)' 'Henke, Gullikson and Davis, At. Data and Nucl. Data Tables, 1993, 54, 2'
F 0.01794 0.01033 3.53920 2.64120 1.51700 1.02430 10.28250 4.29440 0.26150 26.14760 0.277599990368 'International Tables Volume C Table 6.1.1.4 (pp. 500-502)' 'Henke, Gullikson and Davis, At. Data and Nucl. Data Tables, 1993, 54, 2'
O 0.01158 0.00611 3.04850 2.28680 1.54630 0.86700 13.27710 5.70110 0.32390 32.90890 0.250800013542 'International Tables Volume C Table 6.1.1.4 (pp. 500-502)' 'Henke, Gullikson and Davis, At. Data and Nucl. Data Tables, 1993, 54, 2'
N 0.00653 0.00323 12.21260 3.13220 2.01250 1.16630 0.00570 9.89330 28.99750 0.58260 -11.5290002823 'International Tables Volume C Table 6.1.1.4 (pp. 500-502)' 'Henke, Gullikson and Davis, At. Data and Nucl. Data Tables, 1993, 54, 2'

loop_
_geom_angle_atom_site_label_1
_geom_angle_atom_site_label_2
_geom_angle_atom_site_label_3
_geom_angle
C20 N2 C19 122.88(12)
H2 N2 C19 118.56(8)
H2 N2 C20 118.56(7)
C23 N1 C22 122.89(12)
H1 N1 C22 118.55(8)
H1 N1 C23 118.55(7)
N2 C19 O2 127.52(13)
C24 C19 O2 118.39(12)
C24 C19 N2 114.09(12)
C23 C20 N2 109.16(11)
C25 C20 N2 110.52(12)
C25 C20 C23 111.37(12)
H20 C20 N2 108.58(7)
H20 C20 C23 108.58(7)
H20 C20 C25 108.58(8)
F11 C21 F12 108.60(13)
C24 C21 F12 108.34(12)
C24 C21 F11 108.92(12)
C30 C21 F12 107.71(13)
C30 C21 F11 107.77(12)
C30 C21 C24 115.33(13)
N1 C22 O1 126.97(14)
C27 C22 O1 117.66(13)
C27 C22 N1 115.36(12)
C20 C23 N1 109.49(11)
C28 C23 N1 110.04(12)
C28 C23 C20 110.99(12)
H23 C23 N1 108.76(7)
H23 C23 C20 108.76(7)
H23 C23 C28 108.76(8)
F9 C24 F10 108.10(12)
C19 C24 F10 110.29(11)
C19 C24 F9 109.31(11)
C21 C24 F10 107.74(11)
C21 C24 F9 108.85(12)
C21 C24 C19 112.45(11)
C31 C25 C20 111.06(12)
H25a C25 C20 109.42(8)
H25a C25 C31 109.42(9)
H25b C25 C20 109.42(8)
H25b C25 C31 109.42(9)
H25b C25 H25a 108.0
C31 C26 C28 110.52(13)
H26a C26 C28 109.55(9)
H26a C26 C31 109.55(8)
H26b C26 C28 109.55(9)
H26b C26 C31 109.55(9)
H26b C26 H26a 108.1
F7 C27 F8 107.98(12)
C22 C27 F8 111.94(12)
C22 C27 F7 108.65(12)
C29 C27 F8 107.72(12)
C29 C27 F7 108.78(12)
C29 C27 C22 111.67(12)
C26 C28 C23 111.09(13)
H28a C28 C23 109.42(8)
H28a C28 C26 109.42(9)
H28b C28 C23 109.42(8)
H28b C28 C26 109.42(9)
H28b C28 H28a 108.0
F4 C29 F5 107.76(14)
C27 C29 F5 107.78(12)
C27 C29 F4 109.63(13)
C32 C29 F5 107.31(13)
C32 C29 F4 107.63(13)
C32 C29 C27 116.42(13)
F15 C30 F14 108.07(14)
F13 C30 F14 109.45(16)
F13 C30 F15 107.93(14)
C21 C30 F14 110.96(13)
C21 C30 F15 109.58(14)
C21 C30 F13 110.75(14)
C26 C31 C25 110.72(13)
H31a C31 C25 109.50(8)
H31a C31 C26 109.50(8)
H31b C31 C25 109.50(9)
H31b C31 C26 109.50(9)
H31b C31 H31a 108.1
F3 C32 F1 107.57(15)
F2 C32 F1 109.74(17)
F2 C32 F3 108.38(15)
C29 C32 F1 110.99(14)
C29 C32 F3 109.41(14)
C29 C32 F2 110.66(15)

loop_
_geom_bond_atom_site_label_1
_geom_bond_atom_site_label_2
_geom_bond_distance
F10 C24 1.3558(16)
F9 C24 1.3389(16)
F12 C21 1.3419(18)
F8 C27 1.3475(17)
F7 C27 1.3433(17)
F11 C21 1.3385(17)
F14 C30 1.322(2)
O2 C19 1.2182(18)
F5 C29 1.349(2)
O1 C22 1.2211(18)
N2 C19 1.3292(18)
N2 C20 1.4628(18)
N2 H2 0.8600
F15 C30 1.321(2)
F13 C30 1.320(2)
F4 C29 1.3347(18)
N1 C22 1.3239(18)
N1 C23 1.4676(18)
N1 H1 0.8600
F1 C32 1.306(2)
F3 C32 1.320(2)
F2 C32 1.303(2)
C19 C24 1.5539(19)
C20 C23 1.535(2)
C20 C25 1.526(2)
C20 H20 0.9800
C21 C24 1.546(2)
C21 C30 1.546(2)
C22 C27 1.546(2)
C23 C28 1.529(2)
C23 H23 0.9800
C25 C31 1.526(2)
C25 H25a 0.9700
C25 H25b 0.9700
C26 C28 1.527(2)
C26 C31 1.523(2)
C26 H26a 0.9700
C26 H26b 0.9700
C27 C29 1.541(2)
C28 H28a 0.9700
C28 H28b 0.9700
C29 C32 1.545(2)
C31 H31a 0.9700
C31 H31b 0.9700
